data_7231144
loop_
_publ_author_name
'Sekine, Akiko'
'Tanaka, Masato'
'Uekusa, Hidehiro'
'Yasuda, Nobuhiro'

_publ_section_title
;
 In situ control of photochromic behavior through dual photo-isomerization
 using cobaloxime complexes with a spiropyran derivative and 2-cyanoethyl
 ligands
;
_journal_issue 39
_journal_name_full CrystEngComm
_journal_page_first 6061
_journal_paper_doi 10.1039/C8CE00982A
_journal_volume 20
_journal_year 2018
_chemical_formula_moiety 'C37 H41 Co N8 O9'
_chemical_formula_sum 'C37 H41 Co N8 O9'
_chemical_formula_weight 800.71
_chemical_name_systematic
'(2-(3',3'-dimethyl-6-nitrospiro[chromene-2,2'-indolin]-1'-yl)ethyl isonicotinate)(1-cyanoethyl)bis(dimethylglyoximato)cobalt(III)'
_space_group_crystal_system monoclinic
_space_group_IT_number 14
_space_group_name_Hall '-P 2yn'
_space_group_name_H-M_alt 'P 1 21/n 1'
_symmetry_space_group_name_Hall '-P 2yn'
_symmetry_space_group_name_H-M 'P 1 21/n 1'
_atom_sites_solution_hydrogens mixed
_audit_creation_method SHELXL-2017/1
_audit_update_record
;
2018-06-13 deposited with the CCDC.
2018-07-16 downloaded from the CCDC.
;
_cell_angle_alpha 90
_cell_angle_beta 94.283(4)
_cell_angle_gamma 90
_cell_formula_units_Z 4
_cell_length_a 8.3729(5)
_cell_length_b 15.8749(10)
_cell_length_c 27.9083(16)
_cell_measurement_reflns_used 7391
_cell_measurement_temperature 173(2)
_cell_measurement_theta_max 28.09
_cell_measurement_theta_min 2.15
_cell_volume 3699.2(4)
_computing_publication_material 'SHELXL-2017/1 (Sheldrick, 2017)'
_computing_structure_refinement 'SHELXL-2017/1 (Sheldrick, 2017)'
_computing_structure_solution 'SHELXT 2014/5 (Sheldrick, 2014)'
_diffrn_ambient_temperature 173(2)
_diffrn_detector_area_resol_mean 29
_diffrn_measured_fraction_theta_full 0.984
_diffrn_measured_fraction_theta_max 0.982
_diffrn_measurement_device_type 'Rigaku Saturn 724'
_diffrn_measurement_method 'Oscillation Photograph'
_diffrn_radiation_monochromator 'Si(111) Channel Cut'
_diffrn_radiation_type Synchrotron
_diffrn_radiation_wavelength 0.78344
_diffrn_reflns_av_R_equivalents 0.1434
_diffrn_reflns_av_unetI/netI 0.1892
_diffrn_reflns_Laue_measured_fraction_full 0.984
_diffrn_reflns_Laue_measured_fraction_max 0.982
_diffrn_reflns_limit_h_max 8
_diffrn_reflns_limit_h_min -10
_diffrn_reflns_limit_k_max 18
_diffrn_reflns_limit_k_min -19
_diffrn_reflns_limit_l_max 33
_diffrn_reflns_limit_l_min -33
_diffrn_reflns_number 19177
_diffrn_reflns_point_group_measured_fraction_full 0.984
_diffrn_reflns_point_group_measured_fraction_max 0.982
_diffrn_reflns_theta_full 28.038
_diffrn_reflns_theta_max 28.159
_diffrn_reflns_theta_min 1.613
_diffrn_source 'Synchrotron radiation SPring-8 BL40XU'
_exptl_absorpt_coefficient_mu 0.685
_exptl_absorpt_correction_T_max 0.968
_exptl_absorpt_correction_T_min 0.442
_exptl_absorpt_correction_type multi-scan
_exptl_absorpt_process_details 'Absorption was corrected by ABSCOR'
_exptl_crystal_colour yellow
_exptl_crystal_density_diffrn 1.438
_exptl_crystal_description plate
_exptl_crystal_F_000 1672
_exptl_crystal_size_max 0.043
_exptl_crystal_size_mid 0.010
_exptl_crystal_size_min 0.008
_refine_diff_density_max 0.482
_refine_diff_density_min -0.658
_refine_diff_density_rms 0.068
_refine_ls_extinction_method none
_refine_ls_goodness_of_fit_ref 0.936
_refine_ls_hydrogen_treatment mixed
_refine_ls_matrix_type full
_refine_ls_number_parameters 511
_refine_ls_number_reflns 6641
_refine_ls_number_restraints 0
_refine_ls_restrained_S_all 0.936
_refine_ls_R_factor_all 0.2174
_refine_ls_R_factor_gt 0.0924
_refine_ls_shift/su_max 0.060
_refine_ls_shift/su_mean 0.003
_refine_ls_structure_factor_coef Fsqd
_refine_ls_weighting_details 'w=1/[\s^2^(Fo^2^)+(0.1730P)^2^] where P=(Fo^2^+2Fc^2^)/3'
_refine_ls_weighting_scheme calc
_refine_ls_wR_factor_gt 0.2383
_refine_ls_wR_factor_ref 0.3357
_reflns_Friedel_coverage 0.000
_reflns_number_gt 2464
_reflns_number_total 6641
_reflns_threshold_expression 'I > 2\s(I)'
_cod_data_source_file c8ce00982a1.cif
_cod_data_source_block III-vis-irradiation
_cod_depositor_comments 'Adding full bibliography for 7231141--7231145.cif.'
_cod_database_code 7231144
_shelx_shelxl_version_number 2017/1
_shelx_space_group_comment
;
The symmetry employed for this shelxl refinement is uniquely defined
by the following loop, which should always be used as a source of
symmetry information in preference to the above space-group names.
They are only intended as comments.
;
_shelx_estimated_absorpt_t_min 0.968
_shelx_estimated_absorpt_t_max 0.995

loop_
_space_group_symop_operation_xyz
'x, y, z'
'-x+1/2, y+1/2, -z+1/2'
'-x, -y, -z'
'x-1/2, -y-1/2, z-1/2'

loop_
_atom_site_label
_atom_site_type_symbol
_atom_site_fract_x
_atom_site_fract_y
_atom_site_fract_z
_atom_site_U_iso_or_equiv
_atom_site_adp_type
_atom_site_occupancy
_atom_site_site_symmetry_order
_atom_site_calc_flag
_atom_site_refinement_flags_posn
_atom_site_refinement_flags_adp
Co1 Co 0.49574(12) -0.00924(7) 0.36315(3) 0.0878(5) Uani 1 1 d . .
H1 H 0.414(8) 0.078(4) 0.282(2) 0.07(2) Uiso 1 1 d . .
C1 C 0.7492(11) -0.0471(6) 0.3108(3) 0.094(2) Uani 1 1 d . .
O1 O 0.5667(7) 0.0378(4) 0.26899(18) 0.1055(18) Uani 1 1 d . .
N1 N 0.6156(10) -0.0060(4) 0.3088(2) 0.088(2) Uani 1 1 d . .
O2 O 0.6826(7) -0.1094(4) 0.43085(18) 0.0984(17) Uani 1 1 d . .
H2 H 0.548(12) -0.090(6) 0.454(3) 0.13(3) Uiso 1 1 d . .
C2 C 0.7818(10) -0.0910(6) 0.3562(3) 0.089(2) Uani 1 1 d . .
N2 N 0.6696(7) -0.0771(4) 0.3863(2) 0.0859(18) Uani 1 1 d . .
O3 O 0.4200(7) -0.0585(4) 0.45664(18) 0.0968(17) Uani 1 1 d . .
C3 C 0.2382(12) 0.0237(6) 0.4139(3) 0.097(3) Uani 1 1 d . .
N3 N 0.3741(9) -0.0169(4) 0.4165(2) 0.0868(19) Uani 1 1 d . .
N4 N 0.3196(8) 0.0562(5) 0.3397(2) 0.095(2) Uani 1 1 d . .
O4 O 0.3091(8) 0.0934(4) 0.2960(2) 0.111(2) Uani 1 1 d . .
C4 C 0.2044(9) 0.0662(6) 0.3684(3) 0.094(3) Uani 1 1 d . .
N5 N 0.3039(15) -0.2223(7) 0.3983(4) 0.162(4) Uani 1 1 d . .
O5 O 0.0980(9) 0.2713(4) 0.7359(2) 0.121(2) Uani 1 1 d . .
C5 C 0.8535(11) -0.0517(6) 0.2692(3) 0.110(3) Uani 1 1 d . .
H5A H 0.856916 -0.109864 0.257603 0.165 Uiso 1 1 calc R U
H5AB H 0.962126 -0.033099 0.279727 0.165 Uiso 1 1 calc R U
H5AC H 0.809411 -0.015053 0.243209 0.165 Uiso 1 1 calc R U
N6 N 0.2485(12) 0.2759(5) 0.7410(3) 0.109(3) Uani 1 1 d . .
C6 C 0.9207(11) -0.1451(6) 0.3701(3) 0.112(3) Uani 1 1 d . .
H6A H 0.905062 -0.172214 0.400942 0.168 Uiso 1 1 calc R U
H6AB H 1.018075 -0.110654 0.373163 0.168 Uiso 1 1 calc R U
H6AC H 0.931288 -0.188305 0.345469 0.168 Uiso 1 1 calc R U
O6 O 0.3241(9) 0.2405(5) 0.7728(3) 0.135(3) Uani 1 1 d . .
N7 N 0.7506(8) 0.5026(5) 0.5701(2) 0.090(2) Uani 1 1 d . .
O7 O 0.5360(7) 0.4901(4) 0.6161(2) 0.112(2) Uani 1 1 d . .
C7 C 0.1298(11) 0.0244(7) 0.4546(3) 0.116(3) Uani 1 1 d . .
H7A H 0.028788 0.052251 0.444067 0.175 Uiso 1 1 calc R U
H7AB H 0.181910 0.054928 0.481954 0.175 Uiso 1 1 calc R U
H7AC H 0.108203 -0.033681 0.464133 0.175 Uiso 1 1 calc R U
C9 C 0.2976(14) -0.1155(8) 0.2917(4) 0.151(4) Uani 1 1 d . .
H9A H 0.191898 -0.093902 0.298349 0.227 Uiso 1 1 calc R U
H9AB H 0.286014 -0.171722 0.277309 0.227 Uiso 1 1 calc R U
H9AC H 0.346614 -0.077520 0.269277 0.227 Uiso 1 1 calc R U
O9 O 0.8025(9) 0.3896(5) 0.4309(2) 0.123(2) Uani 1 1 d . .
N8 N 0.6065(7) 0.0962(4) 0.39067(19) 0.0787(18) Uani 1 1 d . .
O8 O 0.8504(6) 0.3165(4) 0.4982(2) 0.1042(18) Uani 1 1 d . .
C8 C 0.0606(11) 0.1171(7) 0.3555(3) 0.116(3) Uani 1 1 d . .
H8A H 0.042422 0.156000 0.381830 0.174 Uiso 1 1 calc R U
H8AB H -0.032297 0.079953 0.349869 0.174 Uiso 1 1 calc R U
H8AC H 0.076120 0.149349 0.326262 0.174 Uiso 1 1 calc R U
C10 C 0.3967(12) -0.1204(7) 0.3353(3) 0.115(3) Uani 1 1 d . .
H10 H 0.493757 -0.148470 0.323810 0.138 Uiso 1 1 calc R U
C11 C 0.3523(12) -0.1789(8) 0.3699(4) 0.117(3) Uani 1 1 d . .
C13 C 0.2334(12) 0.3748(6) 0.6735(3) 0.104(3) Uani 1 1 d . .
H13 H 0.120323 0.368028 0.670463 0.124 Uiso 1 1 calc R U
C12 C 0.3202(12) 0.3306(6) 0.7079(3) 0.102(3) Uani 1 1 d . .
C15 C 0.4715(10) 0.4360(7) 0.6473(3) 0.096(3) Uani 1 1 d . .
C14 C 0.3032(12) 0.4294(6) 0.6427(3) 0.106(3) Uani 1 1 d . .
H14 H 0.240479 0.461085 0.619339 0.127 Uiso 1 1 calc R U
C19 C 0.8003(11) 0.4491(7) 0.6515(3) 0.115(3) Uani 1 1 d . .
H19 H 0.913732 0.449033 0.651590 0.138 Uiso 1 1 calc R U
C18 C 0.7354(10) 0.3957(7) 0.6809(3) 0.104(3) Uani 1 1 d . .
H18 H 0.801892 0.361335 0.701912 0.124 Uiso 1 1 calc R U
C17 C 0.4894(11) 0.3350(6) 0.7128(3) 0.101(3) Uani 1 1 d . .
H17 H 0.549618 0.302628 0.736352 0.121 Uiso 1 1 calc R U
C16 C 0.5673(10) 0.3899(6) 0.6810(3) 0.092(3) Uani 1 1 d . .
C20 C 0.7106(10) 0.5099(6) 0.6180(3) 0.092(3) Uani 1 1 d . .
C21 C 0.7330(10) 0.6032(6) 0.6316(3) 0.091(3) Uani 1 1 d . .
C22 C 0.6158(10) 0.6337(7) 0.6671(3) 0.118(3) Uani 1 1 d . .
H22A H 0.638225 0.605045 0.697998 0.176 Uiso 1 1 calc R U
H22B H 0.506023 0.621062 0.654529 0.176 Uiso 1 1 calc R U
H22C H 0.627750 0.694673 0.671702 0.176 Uiso 1 1 calc R U
C23 C 0.9041(11) 0.6204(7) 0.6514(3) 0.112(3) Uani 1 1 d . .
H23A H 0.927556 0.587645 0.680847 0.168 Uiso 1 1 calc R U
H23B H 0.916683 0.680587 0.658636 0.168 Uiso 1 1 calc R U
H23C H 0.978309 0.604152 0.627492 0.168 Uiso 1 1 calc R U
C24 C 0.7085(9) 0.6417(7) 0.5818(3) 0.090(2) Uani 1 1 d . .
C25 C 0.6829(10) 0.7243(7) 0.5686(3) 0.106(3) Uani 1 1 d . .
H25 H 0.674612 0.767475 0.591888 0.127 Uiso 1 1 calc R U
C26 C 0.6694(11) 0.7420(7) 0.5185(4) 0.111(3) Uani 1 1 d . .
H26 H 0.648186 0.798171 0.508042 0.134 Uiso 1 1 calc R U
C27 C 0.6857(10) 0.6816(8) 0.4855(3) 0.109(3) Uani 1 1 d . .
H27 H 0.681902 0.696417 0.452405 0.131 Uiso 1 1 calc R U
C28 C 0.7081(9) 0.5981(8) 0.4988(3) 0.101(3) Uani 1 1 d . .
H28 H 0.713395 0.555021 0.475355 0.121 Uiso 1 1 calc R U
C29 C 0.7223(8) 0.5800(6) 0.5465(3) 0.081(2) Uani 1 1 d . .
C30 C 0.7283(10) 0.4232(6) 0.5446(3) 0.100(3) Uani 1 1 d . .
H30A H 0.648076 0.430600 0.517005 0.120 Uiso 1 1 calc R U
H30B H 0.687009 0.380408 0.566303 0.120 Uiso 1 1 calc R U
C31 C 0.8831(10) 0.3928(6) 0.5267(3) 0.102(3) Uani 1 1 d . .
H31A H 0.929076 0.436804 0.506705 0.123 Uiso 1 1 calc R U
H31B H 0.961125 0.380434 0.554224 0.123 Uiso 1 1 calc R U
C32 C 0.8004(10) 0.3257(7) 0.4523(4) 0.095(3) Uani 1 1 d . .
C33 C 0.7423(10) 0.2441(6) 0.4313(3) 0.087(2) Uani 1 1 d . .
C34 C 0.7082(9) 0.2367(6) 0.3829(3) 0.089(2) Uani 1 1 d . .
H34 H 0.730558 0.282070 0.362207 0.107 Uiso 1 1 calc R U
C35 C 0.6415(10) 0.1637(7) 0.3640(3) 0.090(3) Uani 1 1 d . .
H35 H 0.618639 0.160567 0.330203 0.108 Uiso 1 1 calc R U
C36 C 0.6443(9) 0.1034(6) 0.4386(3) 0.088(2) Uani 1 1 d . .
H36 H 0.622991 0.056988 0.458631 0.106 Uiso 1 1 calc R U
C37 C 0.7128(9) 0.1756(6) 0.4600(3) 0.086(2) Uani 1 1 d . .
H37 H 0.738757 0.177682 0.493690 0.103 Uiso 1 1 calc R U

loop_
_atom_site_aniso_label
_atom_site_aniso_U_11
_atom_site_aniso_U_22
_atom_site_aniso_U_33
_atom_site_aniso_U_23
_atom_site_aniso_U_13
_atom_site_aniso_U_12
Co1 0.0901(8) 0.1138(11) 0.0624(7) 0.0037(6) 0.0259(5) 0.0016(7)
C1 0.105(6) 0.102(7) 0.080(5) 0.007(5) 0.036(5) 0.019(6)
O1 0.116(4) 0.136(5) 0.069(3) 0.013(3) 0.035(3) 0.012(4)
N1 0.115(6) 0.091(5) 0.061(4) 0.003(3) 0.017(4) 0.002(4)
O2 0.119(4) 0.111(5) 0.067(3) 0.022(3) 0.014(3) 0.008(3)
C2 0.079(5) 0.102(7) 0.090(5) 0.000(5) 0.035(4) 0.007(5)
N2 0.091(4) 0.087(5) 0.081(4) 0.001(4) 0.012(3) 0.016(4)
O3 0.108(4) 0.116(5) 0.070(3) 0.009(3) 0.026(3) -0.003(4)
C3 0.102(7) 0.118(8) 0.074(5) 0.000(5) 0.032(5) -0.007(6)
N3 0.101(5) 0.093(5) 0.067(4) 0.000(4) 0.016(4) 0.001(4)
N4 0.088(4) 0.130(6) 0.069(4) 0.012(4) 0.021(3) 0.022(4)
O4 0.111(5) 0.144(6) 0.078(4) 0.023(4) 0.019(3) 0.023(4)
C4 0.070(5) 0.118(7) 0.097(6) -0.008(5) 0.035(4) 0.005(5)
N5 0.240(12) 0.119(8) 0.129(8) 0.014(6) 0.024(8) -0.017(8)
O5 0.125(5) 0.121(6) 0.123(5) -0.010(4) 0.052(4) -0.020(4)
C5 0.122(7) 0.126(8) 0.091(6) 0.011(5) 0.065(5) 0.024(6)
N6 0.129(7) 0.121(7) 0.082(5) -0.009(5) 0.038(6) -0.022(6)
C6 0.112(7) 0.107(7) 0.120(7) -0.012(6) 0.033(5) 0.000(6)
O6 0.154(6) 0.169(8) 0.085(4) 0.028(5) 0.018(4) -0.010(5)
N7 0.086(4) 0.114(6) 0.072(4) -0.009(4) 0.025(3) -0.010(4)
O7 0.085(4) 0.161(6) 0.094(4) 0.032(4) 0.029(3) 0.000(4)
C7 0.099(6) 0.159(9) 0.099(6) -0.016(6) 0.057(5) -0.018(6)
C9 0.145(9) 0.195(13) 0.114(9) -0.010(8) 0.004(7) -0.016(8)
O9 0.162(6) 0.106(5) 0.109(5) 0.004(4) 0.062(4) -0.012(5)
N8 0.086(4) 0.098(5) 0.055(3) 0.005(3) 0.028(3) 0.003(4)
O8 0.104(4) 0.108(5) 0.104(5) -0.007(4) 0.032(3) -0.010(3)
C8 0.097(6) 0.139(9) 0.114(7) -0.008(6) 0.017(5) 0.011(6)
C10 0.124(7) 0.151(10) 0.072(5) 0.013(6) 0.025(5) -0.022(7)
C11 0.123(8) 0.126(10) 0.104(8) 0.002(7) 0.017(6) 0.004(7)
C13 0.109(7) 0.124(8) 0.082(6) 0.003(6) 0.036(5) -0.010(6)
C12 0.120(7) 0.112(8) 0.078(6) -0.014(5) 0.047(5) -0.006(6)
C15 0.077(5) 0.138(8) 0.075(5) 0.001(5) 0.026(4) -0.006(6)
C14 0.115(7) 0.120(8) 0.085(6) 0.002(5) 0.031(5) 0.009(6)
C19 0.085(6) 0.151(9) 0.111(7) 0.030(7) 0.025(5) 0.005(6)
C18 0.076(6) 0.149(9) 0.087(6) 0.003(6) 0.008(4) -0.002(5)
C17 0.094(6) 0.125(8) 0.086(6) -0.005(5) 0.026(5) 0.003(6)
C16 0.086(6) 0.121(8) 0.072(5) -0.005(5) 0.018(4) -0.009(5)
C20 0.094(6) 0.111(8) 0.072(5) 0.012(5) 0.018(4) 0.011(5)
C21 0.081(6) 0.126(8) 0.070(5) 0.005(5) 0.027(4) 0.008(5)
C22 0.102(6) 0.174(10) 0.079(5) 0.012(6) 0.022(5) 0.004(6)
C23 0.102(7) 0.139(9) 0.097(6) 0.007(6) 0.019(5) -0.002(6)
C24 0.073(5) 0.114(8) 0.085(5) 0.010(6) 0.023(4) -0.009(5)
C25 0.112(7) 0.109(8) 0.101(7) -0.003(6) 0.040(5) -0.008(6)
C26 0.117(7) 0.112(8) 0.111(7) 0.018(6) 0.047(6) 0.006(6)
C27 0.103(6) 0.142(10) 0.088(6) 0.035(7) 0.041(5) 0.007(6)
C28 0.089(6) 0.147(10) 0.069(5) 0.005(5) 0.026(4) -0.015(6)
C29 0.075(5) 0.105(7) 0.066(5) 0.014(5) 0.021(4) -0.010(5)
C30 0.091(6) 0.115(8) 0.095(6) 0.014(6) 0.021(5) 0.000(5)
C31 0.092(6) 0.092(7) 0.128(7) -0.011(6) 0.033(5) 0.000(5)
C32 0.096(6) 0.106(8) 0.090(7) -0.001(6) 0.049(5) 0.007(6)
C33 0.097(6) 0.096(7) 0.073(5) 0.005(5) 0.039(4) 0.019(5)
C34 0.082(5) 0.097(7) 0.093(6) 0.003(5) 0.029(4) 0.007(5)
C35 0.094(6) 0.117(8) 0.064(5) 0.015(5) 0.034(4) 0.014(6)
C36 0.089(5) 0.111(7) 0.067(5) 0.012(5) 0.027(4) 0.010(5)
C37 0.090(5) 0.097(7) 0.073(5) 0.002(5) 0.022(4) 0.007(5)

loop_
_atom_type_symbol
_atom_type_description
_atom_type_scat_dispersion_real
_atom_type_scat_dispersion_imag
_atom_type_scat_source
C C 0.0045 0.0021 'International Tables Vol C Tables 4.2.6.8 and 6.1.1.4'
H H 0.0000 0.0000 'International Tables Vol C Tables 4.2.6.8 and 6.1.1.4'
N N 0.0084 0.0043 'International Tables Vol C Tables 4.2.6.8 and 6.1.1.4'
O O 0.0143 0.0077 'International Tables Vol C Tables 4.2.6.8 and 6.1.1.4'
Co Co 0.3475 1.1673 'International Tables Vol C Tables 4.2.6.8 and 6.1.1.4'

loop_
_geom_angle_atom_site_label_1
_geom_angle_atom_site_label_2
_geom_angle_atom_site_label_3
_geom_angle
N3 Co1 N1 177.7(3)
N3 Co1 N4 81.6(3)
N1 Co1 N4 98.9(3)
N3 Co1 N2 98.2(3)
N1 Co1 N2 81.2(3)
N4 Co1 N2 178.7(3)
N3 Co1 N8 90.8(2)
N1 Co1 N8 91.5(2)
N4 Co1 N8 90.1(3)
N2 Co1 N8 91.2(3)
N3 Co1 C10 91.0(3)
N1 Co1 C10 86.8(3)
N4 Co1 C10 93.3(4)
N2 Co1 C10 85.4(4)
N8 Co1 C10 176.4(3)
N1 C1 C2 112.6(7)
N1 C1 C5 122.8(8)
C2 C1 C5 124.5(8)
C1 N1 O1 120.2(7)
C1 N1 Co1 117.7(6)
O1 N1 Co1 122.1(6)
N2 O2 H2 109(4)
N2 C2 C1 112.1(7)
N2 C2 C6 120.8(8)
C1 C2 C6 127.1(7)
C2 N2 O2 120.8(6)
C2 N2 Co1 116.3(6)
O2 N2 Co1 122.9(5)
N3 O3 H2 110(4)
N3 C3 C4 113.1(7)
N3 C3 C7 122.2(9)
C4 C3 C7 124.7(9)
C3 N3 O3 119.2(7)
C3 N3 Co1 116.6(6)
O3 N3 Co1 124.2(6)
C4 N4 O4 119.8(7)
C4 N4 Co1 116.6(6)
O4 N4 Co1 123.5(5)
N4 O4 H1 104(3)
N4 C4 C3 112.1(8)
N4 C4 C8 123.0(8)
C3 C4 C8 125.0(7)
C1 C5 H5A 109.5
C1 C5 H5AB 109.5
H5A C5 H5AB 109.5
C1 C5 H5AC 109.5
H5A C5 H5AC 109.5
H5AB C5 H5AC 109.5
O6 N6 O5 121.9(9)
O6 N6 C12 122.8(10)
O5 N6 C12 115.2(10)
C2 C6 H6A 109.5
C2 C6 H6AB 109.5
H6A C6 H6AB 109.5
C2 C6 H6AC 109.5
H6A C6 H6AC 109.5
H6AB C6 H6AC 109.5
C29 N7 C20 109.2(7)
C29 N7 C30 121.2(7)
C20 N7 C30 120.4(8)
C15 O7 C20 122.9(7)
C3 C7 H7A 109.5
C3 C7 H7AB 109.5
H7A C7 H7AB 109.5
C3 C7 H7AC 109.5
H7A C7 H7AC 109.5
H7AB C7 H7AC 109.5
C10 C9 H9A 109.5
C10 C9 H9AB 109.5
H9A C9 H9AB 109.5
C10 C9 H9AC 109.5
H9A C9 H9AC 109.5
H9AB C9 H9AC 109.5
C35 N8 C36 115.6(7)
C35 N8 Co1 123.8(6)
C36 N8 Co1 120.5(6)
C32 O8 C31 117.8(8)
C4 C8 H8A 109.5
C4 C8 H8AB 109.5
H8A C8 H8AB 109.5
C4 C8 H8AC 109.5
H8A C8 H8AC 109.5
H8AB C8 H8AC 109.5
C11 C10 C9 117.1(10)
C11 C10 Co1 114.9(7)
C9 C10 Co1 117.7(9)
C11 C10 H10 100.8
C9 C10 H10 100.8
Co1 C10 H10 100.8
N5 C11 C10 173.8(13)
C12 C13 C14 122.4(9)
C12 C13 H13 118.8
C14 C13 H13 118.8
C13 C12 C17 121.5(9)
C13 C12 N6 122.9(10)
C17 C12 N6 115.6(10)
O7 C15 C16 121.7(7)
O7 C15 C14 115.4(8)
C16 C15 C14 122.8(8)
C13 C14 C15 117.2(9)
C13 C14 H14 121.4
C15 C14 H14 121.4
C18 C19 C20 125.9(8)
C18 C19 H19 117.0
C20 C19 H19 117.0
C19 C18 C16 119.9(9)
C19 C18 H18 120.1
C16 C18 H18 120.1
C12 C17 C16 118.0(9)
C12 C17 H17 121.0
C16 C17 H17 121.0
C15 C16 C18 119.2(8)
C15 C16 C17 118.0(8)
C18 C16 C17 122.7(9)
N7 C20 O7 104.5(7)
N7 C20 C19 113.2(8)
O7 C20 C19 109.2(7)
N7 C20 C21 106.3(7)
O7 C20 C21 108.3(7)
C19 C20 C21 114.8(8)
C24 C21 C23 108.6(7)
C24 C21 C22 114.7(7)
C23 C21 C22 110.0(7)
C24 C21 C20 98.9(7)
C23 C21 C20 110.9(8)
C22 C21 C20 113.2(7)
C21 C22 H22A 109.5
C21 C22 H22B 109.5
H22A C22 H22B 109.5
C21 C22 H22C 109.5
H22A C22 H22C 109.5
H22B C22 H22C 109.5
C21 C23 H23A 109.5
C21 C23 H23B 109.5
H23A C23 H23B 109.5
C21 C23 H23C 109.5
H23A C23 H23C 109.5
H23B C23 H23C 109.5
C25 C24 C29 120.0(8)
C25 C24 C21 129.4(9)
C29 C24 C21 110.5(9)
C24 C25 C26 116.8(9)
C24 C25 H25 121.6
C26 C25 H25 121.6
C27 C26 C25 121.9(10)
C27 C26 H26 119.1
C25 C26 H26 119.1
C26 C27 C28 121.1(9)
C26 C27 H27 119.4
C28 C27 H27 119.4
C29 C28 C27 117.8(10)
C29 C28 H28 121.1
C27 C28 H28 121.1
C28 C29 C24 122.4(9)
C28 C29 N7 130.0(9)
C24 C29 N7 107.6(7)
N7 C30 C31 111.0(7)
N7 C30 H30A 109.4
C31 C30 H30A 109.4
N7 C30 H30B 109.4
C31 C30 H30B 109.4
H30A C30 H30B 108.0
O8 C31 C30 108.4(7)
O8 C31 H31A 110.0
C30 C31 H31A 110.0
O8 C31 H31B 110.0
C30 C31 H31B 110.0
H31A C31 H31B 108.4
O9 C32 O8 124.8(10)
O9 C32 C33 124.4(9)
O8 C32 C33 110.8(9)
C34 C33 C37 118.2(9)
C34 C33 C32 120.2(9)
C37 C33 C32 121.5(8)
C33 C34 C35 120.0(8)
C33 C34 H34 120.0
C35 C34 H34 120.0
N8 C35 C34 123.9(8)
N8 C35 H35 118.1
C34 C35 H35 118.1
N8 C36 C37 123.4(8)
N8 C36 H36 118.3
C37 C36 H36 118.3
C33 C37 C36 118.9(8)
C33 C37 H37 120.6
C36 C37 H37 120.6

loop_
_geom_bond_atom_site_label_1
_geom_bond_atom_site_label_2
_geom_bond_distance
Co1 N3 1.870(7)
Co1 N1 1.881(7)
Co1 N4 1.881(7)
Co1 N2 1.886(6)
Co1 N8 2.036(7)
Co1 C10 2.076(10)
C1 N1 1.292(10)
C1 C2 1.454(11)
C1 C5 1.505(10)
O1 N1 1.348(8)
O2 N2 1.342(7)
O2 H2 1.37(11)
C2 N2 1.326(9)
C2 C6 1.474(12)
O3 N3 1.332(8)
O3 H2 1.19(11)
C3 N3 1.305(11)
C3 C4 1.447(12)
C3 C7 1.505(10)
N4 C4 1.309(9)
N4 O4 1.352(8)
O4 H1 1.02(7)
C4 C8 1.472(12)
N5 C11 1.148(12)
O5 N6 1.260(9)
C5 H5A 0.9800
C5 H5AB 0.9800
C5 H5AC 0.9800
N6 O6 1.191(10)
N6 C12 1.432(11)
C6 H6A 0.9800
C6 H6AB 0.9800
C6 H6AC 0.9800
N7 C29 1.406(10)
N7 C20 1.408(9)
N7 C30 1.453(10)
O7 C15 1.364(10)
O7 C20 1.492(10)
C7 H7A 0.9800
C7 H7AB 0.9800
C7 H7AC 0.9800
C9 C10 1.423(12)
C9 H9A 0.9800
C9 H9AB 0.9800
C9 H9AC 0.9800
O9 C32 1.178(10)
N8 C35 1.349(10)
N8 C36 1.356(9)
O8 C32 1.327(10)
O8 C31 1.464(10)
C8 H8A 0.9800
C8 H8AB 0.9800
C8 H8AC 0.9800
C10 C11 1.411(14)
C10 H10 1.0000
C13 C12 1.356(12)
C13 C14 1.381(12)
C13 H13 0.9500
C12 C17 1.415(11)
C15 C16 1.396(12)
C15 C14 1.410(11)
C14 H14 0.9500
C19 C18 1.324(12)
C19 C20 1.505(12)
C19 H19 0.9500
C18 C16 1.411(11)
C18 H18 0.9500
C17 C16 1.434(11)
C17 H17 0.9500
C20 C21 1.537(12)
C21 C24 1.519(11)
C21 C23 1.521(12)
C21 C22 1.525(11)
C22 H22A 0.9800
C22 H22B 0.9800
C22 H22C 0.9800
C23 H23A 0.9800
C23 H23B 0.9800
C23 H23C 0.9800
C24 C25 1.375(12)
C24 C29 1.398(11)
C25 C26 1.424(12)
C25 H25 0.9500
C26 C27 1.344(13)
C26 H26 0.9500
C27 C28 1.385(13)
C27 H27 0.9500
C28 C29 1.360(10)
C28 H28 0.9500
C30 C31 1.502(11)
C30 H30A 0.9900
C30 H30B 0.9900
C31 H31A 0.9900
C31 H31B 0.9900
C32 C33 1.490(12)
C33 C34 1.364(11)
C33 C37 1.384(11)
C34 C35 1.374(12)
C34 H34 0.9500
C35 H35 0.9500
C36 C37 1.395(11)
C36 H36 0.9500
C37 H37 0.9500
